data_7032356
loop_
_publ_author_name
'Li, Yuanzhuo'
'Zhao, Ke-Qing'
'Feng, Chun'
'Elsegood, Mark R. J.'
'Prior, Timothy J.'
'Sun, Xinsen'
'Redshaw, Carl'

_publ_section_title
;
 Ethyleneglycol tungsten complexes of calix[6 and 8]arenes: synthesis,
 characterization and ROP of \e-caprolactone.
;
_journal_issue 36
_journal_name_full 'Dalton transactions (Cambridge, England : 2003)'
_journal_page_first 13612
_journal_page_last 13619
_journal_paper_doi 10.1039/c4dt01936a
_journal_volume 43
_journal_year 2014
_chemical_formula_moiety 'C70 H86 O11 W2'
_chemical_formula_sum 'C70 H86 O11 W2'
_chemical_formula_weight 1471.09
_chemical_name_systematic
;
 ?
;
_space_group_crystal_system monoclinic
_space_group_IT_number 5
_space_group_name_Hall 'C 2y'
_space_group_name_H-M_alt 'C 1 2 1'
_symmetry_space_group_name_Hall 'C 2y'
_symmetry_space_group_name_H-M 'C 1 2 1'
_atom_sites_solution_hydrogens geom
_atom_sites_solution_primary direct
_atom_sites_solution_secondary difmap
_audit_creation_method SHELXL-97
_cell_angle_alpha 90.00
_cell_angle_beta 116.734(4)
_cell_angle_gamma 90.00
_cell_formula_units_Z 2
_cell_length_a 23.4741(8)
_cell_length_b 12.0721(4)
_cell_length_c 16.8073(5)
_cell_measurement_reflns_used 4118
_cell_measurement_temperature 293(2)
_cell_measurement_theta_max 28.8952
_cell_measurement_theta_min 2.8209
_cell_volume 4253.8(3)
_computing_cell_refinement
;
CrysAlisPro, Agilent Technologies,
Version 1.171.35.21 (release 20-01-2012 CrysAlis171 .NET)
(compiled Jan 23 2012,18:06:46)
;
_computing_data_collection
;
CrysAlisPro, Agilent Technologies,
Version 1.171.35.21 (release 20-01-2012 CrysAlis171 .NET)
(compiled Jan 23 2012,18:06:46)
;
_computing_data_reduction
;
CrysAlisPro, Agilent Technologies,
Version 1.171.35.21 (release 20-01-2012 CrysAlis171 .NET)
(compiled Jan 23 2012,18:06:46)
;
_computing_structure_refinement 'SHELXL-97 (Sheldrick, 1997)'
_computing_structure_solution
;
SHELXS, G.M. Sheldrick, Acta Cryst.
(2008). A64, 112-122
;
_diffrn_ambient_temperature 293(2)
_diffrn_detector_area_resol_mean 16.0874
_diffrn_measured_fraction_theta_full 0.998
_diffrn_measured_fraction_theta_max 0.998
_diffrn_measurement_device_type 'Xcalibur, Eos'
_diffrn_measurement_method \w-scans
_diffrn_radiation_monochromator graphite
_diffrn_radiation_source 'fine-focus sealed tube'
_diffrn_radiation_type MoK\a
_diffrn_radiation_wavelength 0.71073
_diffrn_reflns_av_R_equivalents 0.0000
_diffrn_reflns_av_sigmaI/netI 0.0580
_diffrn_reflns_limit_h_max 26
_diffrn_reflns_limit_h_min -29
_diffrn_reflns_limit_k_max 15
_diffrn_reflns_limit_k_min -12
_diffrn_reflns_limit_l_max 20
_diffrn_reflns_limit_l_min 0
_diffrn_reflns_number 6695
_diffrn_reflns_theta_full 26.37
_diffrn_reflns_theta_max 26.37
_diffrn_reflns_theta_min 2.83
_exptl_absorpt_coefficient_mu 2.747
_exptl_absorpt_correction_T_max 0.6096
_exptl_absorpt_correction_T_min 0.5031
_exptl_absorpt_correction_type multi-scan
_exptl_absorpt_process_details
;
CrysAlisPro, Agilent Technologies,
Version 1.171.35.21 (release 20-01-2012 CrysAlis171 .NET)
(compiled Jan 23 2012,18:06:46)
Empirical absorption correction using spherical harmonics,
 implemented in SCALE3 ABSPACK scaling algorithm.
Max/min transmission 1 0.69953
;
_exptl_crystal_colour red
_exptl_crystal_density_diffrn 1.145
_exptl_crystal_density_method 'not measured'
_exptl_crystal_description block
_exptl_crystal_F_000 1484
_exptl_crystal_size_max 0.29
_exptl_crystal_size_mid 0.24
_exptl_crystal_size_min 0.20
_platon_squeeze_details
;
;
_refine_diff_density_max 1.296
_refine_diff_density_min -0.645
_refine_diff_density_rms 0.094
_refine_ls_abs_structure_details 'Flack H D (1983), Acta Cryst. A39, 876-881'
_refine_ls_abs_structure_Flack -0.014(12)
_refine_ls_extinction_method none
_refine_ls_goodness_of_fit_ref 1.024
_refine_ls_hydrogen_treatment constr
_refine_ls_matrix_type full
_refine_ls_number_parameters 362
_refine_ls_number_reflns 6695
_refine_ls_number_restraints 55
_refine_ls_restrained_S_all 1.037
_refine_ls_R_factor_all 0.0448
_refine_ls_R_factor_gt 0.0364
_refine_ls_shift/su_max 0.001
_refine_ls_shift/su_mean 0.000
_refine_ls_structure_factor_coef Fsqd
_refine_ls_weighting_details 'calc w=1/[\s^2^(Fo^2^)+(0.0422P)^2^] where P=(Fo^2^+2Fc^2^)/3'
_refine_ls_weighting_scheme calc
_refine_ls_wR_factor_gt 0.0841
_refine_ls_wR_factor_ref 0.0881
_reflns_number_gt 5824
_reflns_number_total 6695
_reflns_threshold_expression >2sigma(I)
_cod_duplicate_entry 7031769
_cod_data_source_file c4dt01936a2.cif
_cod_data_source_block 1
_cod_original_cell_volume 4253.7(2)
_cod_database_code 7032356

loop_
_symmetry_equiv_pos_as_xyz
'x, y, z'
'-x, y, -z'
'x+1/2, y+1/2, z'
'-x+1/2, y+1/2, -z'

loop_
_atom_site_label
_atom_site_type_symbol
_atom_site_fract_x
_atom_site_fract_y
_atom_site_fract_z
_atom_site_U_iso_or_equiv
_atom_site_adp_type
_atom_site_occupancy
_atom_site_symmetry_multiplicity
_atom_site_calc_flag
_atom_site_refinement_flags
_atom_site_disorder_assembly
_atom_site_disorder_group
W1 W 0.065405(9) 0.00135(6) 0.117476(12) 0.03408(7) Uani 1 1 d . . .
O4 O 0.0000 0.0223(9) 0.0000 0.036(2) Uani 1 2 d S . .
C1 C -0.0045(3) 0.1468(6) 0.1995(4) 0.0351(15) Uani 1 1 d . . .
O1 O 0.0331(3) 0.1169(6) 0.1597(4) 0.0466(17) Uani 1 1 d . . .
C2 C -0.0606(3) 0.2075(6) 0.1466(4) 0.0365(16) Uani 1 1 d . . .
C3 C -0.0993(3) 0.2330(7) 0.1877(4) 0.050(2) Uani 1 1 d . . .
H3 H -0.1383 0.2674 0.1545 0.060 Uiso 1 1 calc R . .
C4 C -0.0810(4) 0.2083(8) 0.2769(5) 0.060(2) Uani 1 1 d . A .
C5 C -0.0231(3) 0.1539(7) 0.3263(4) 0.0473(19) Uani 1 1 d . . .
H5 H -0.0102 0.1384 0.3861 0.057 Uiso 1 1 calc R . .
C6 C 0.0151(3) 0.1229(6) 0.2876(4) 0.0408(17) Uani 1 1 d . . .
C7 C -0.0746(3) 0.2433(6) 0.0535(4) 0.0423(17) Uani 1 1 d . . .
H7A H -0.0494 0.1976 0.0338 0.051 Uiso 1 1 calc R . .
H7B H -0.0599 0.3190 0.0565 0.051 Uiso 1 1 calc R . .
C8 C -0.1243(4) 0.2411(9) 0.3213(5) 0.092(4) Uani 1 1 d D . .
C9 C -0.1478(9) 0.1308(13) 0.3527(14) 0.107(3) Uiso 0.531(11) 1 d PD A 1
H9A H -0.1115 0.0858 0.3885 0.160 Uiso 0.531(11) 1 calc PR A 1
H9B H -0.1762 0.0896 0.3012 0.160 Uiso 0.531(11) 1 calc PR A 1
H9C H -0.1697 0.1515 0.3869 0.160 Uiso 0.531(11) 1 calc PR A 1
C10 C -0.1832(8) 0.3169(16) 0.2647(13) 0.107(3) Uiso 0.531(11) 1 d PD A 1
H10A H -0.2066 0.3316 0.2980 0.160 Uiso 0.531(11) 1 calc PR A 1
H10B H -0.2104 0.2798 0.2102 0.160 Uiso 0.531(11) 1 calc PR A 1
H10C H -0.1686 0.3854 0.2515 0.160 Uiso 0.531(11) 1 calc PR A 1
C11 C -0.0714(8) 0.2933(18) 0.4153(12) 0.107(3) Uiso 0.531(11) 1 d PD A 1
H11A H -0.0374 0.2411 0.4442 0.160 Uiso 0.531(11) 1 calc PR A 1
H11B H -0.0912 0.3089 0.4532 0.160 Uiso 0.531(11) 1 calc PR A 1
H11C H -0.0546 0.3605 0.4037 0.160 Uiso 0.531(11) 1 calc PR A 1
C9B C -0.1138(11) 0.1570(16) 0.3992(13) 0.107(3) Uiso 0.469(11) 1 d PD A 2
H9B1 H -0.1408 0.1772 0.4259 0.160 Uiso 0.469(11) 1 calc PR A 2
H9B2 H -0.0700 0.1595 0.4433 0.160 Uiso 0.469(11) 1 calc PR A 2
H9B3 H -0.1241 0.0834 0.3754 0.160 Uiso 0.469(11) 1 calc PR A 2
C10B C -0.1980(8) 0.251(2) 0.2498(13) 0.107(3) Uiso 0.469(11) 1 d PD A 2
H10D H -0.2231 0.2708 0.2797 0.160 Uiso 0.469(11) 1 calc PR A 2
H10E H -0.2125 0.1815 0.2199 0.160 Uiso 0.469(11) 1 calc PR A 2
H10F H -0.2025 0.3074 0.2069 0.160 Uiso 0.469(11) 1 calc PR A 2
C11B C -0.0974(11) 0.3593(15) 0.3718(15) 0.107(3) Uiso 0.469(11) 1 d PD A 2
H11D H -0.1228 0.3827 0.4002 0.160 Uiso 0.469(11) 1 calc PR A 2
H11E H -0.0996 0.4139 0.3290 0.160 Uiso 0.469(11) 1 calc PR A 2
H11F H -0.0539 0.3505 0.4158 0.160 Uiso 0.469(11) 1 calc PR A 2
C12 C 0.0767(3) 0.0626(7) 0.3430(4) 0.0444(18) Uani 1 1 d . . .
H12A H 0.0820 0.0561 0.4034 0.053 Uiso 1 1 calc R . .
H12B H 0.0736 -0.0118 0.3195 0.053 Uiso 1 1 calc R . .
C13 C 0.1621(3) 0.0787(6) 0.2919(4) 0.0414(18) Uani 1 1 d . . .
O2 O 0.13517(17) -0.0077(8) 0.2371(2) 0.0451(13) Uani 1 1 d . . .
C14 C 0.2168(3) 0.1264(7) 0.2950(4) 0.0453(19) Uani 1 1 d . . .
C15 C 0.2455(3) 0.2118(8) 0.3543(5) 0.059(2) Uani 1 1 d . . .
H15 H 0.2827 0.2428 0.3575 0.070 Uiso 1 1 calc R . .
C16 C 0.2203(4) 0.2537(8) 0.4103(5) 0.055(2) Uani 1 1 d . B .
C17 C 0.1648(4) 0.2054(9) 0.4031(5) 0.068(3) Uani 1 1 d . . .
H17 H 0.1466 0.2331 0.4380 0.082 Uiso 1 1 calc R . .
C18 C 0.1346(3) 0.1167(7) 0.3456(4) 0.0428(18) Uani 1 1 d . . .
C19 C 0.2544(4) 0.3500(9) 0.4768(5) 0.090(4) Uani 1 1 d D . .
C20 C 0.2727(12) 0.306(2) 0.5736(13) 0.109(4) Uiso 0.440(11) 1 d PD B 1
H20A H 0.2937 0.3639 0.6161 0.164 Uiso 0.440(11) 1 calc PR B 1
H20B H 0.3008 0.2437 0.5863 0.164 Uiso 0.440(11) 1 calc PR B 1
H20C H 0.2347 0.2841 0.5775 0.164 Uiso 0.440(11) 1 calc PR B 1
C21 C 0.2002(8) 0.4468(18) 0.4498(16) 0.109(4) Uiso 0.440(11) 1 d PD B 1
H21A H 0.2175 0.5092 0.4887 0.164 Uiso 0.440(11) 1 calc PR B 1
H21B H 0.1639 0.4186 0.4556 0.164 Uiso 0.440(11) 1 calc PR B 1
H21C H 0.1872 0.4694 0.3894 0.164 Uiso 0.440(11) 1 calc PR B 1
C22 C 0.3141(8) 0.397(2) 0.4696(16) 0.109(4) Uiso 0.440(11) 1 d PD B 1
H22A H 0.3328 0.4555 0.5124 0.164 Uiso 0.440(11) 1 calc PR B 1
H22B H 0.3012 0.4258 0.4107 0.164 Uiso 0.440(11) 1 calc PR B 1
H22C H 0.3448 0.3391 0.4813 0.164 Uiso 0.440(11) 1 calc PR B 1
C20B C 0.3125(9) 0.2996(18) 0.5646(13) 0.109(4) Uiso 0.560(11) 1 d PD B 2
H20D H 0.3335 0.3583 0.6060 0.164 Uiso 0.560(11) 1 calc PR B 2
H20E H 0.3423 0.2641 0.5483 0.164 Uiso 0.560(11) 1 calc PR B 2
H20F H 0.2962 0.2465 0.5917 0.164 Uiso 0.560(11) 1 calc PR B 2
C21B C 0.2053(7) 0.4124(17) 0.5045(13) 0.109(4) Uiso 0.560(11) 1 d PD B 2
H21D H 0.2271 0.4712 0.5453 0.164 Uiso 0.560(11) 1 calc PR B 2
H21E H 0.1889 0.3606 0.5323 0.164 Uiso 0.560(11) 1 calc PR B 2
H21F H 0.1707 0.4425 0.4522 0.164 Uiso 0.560(11) 1 calc PR B 2
C22B C 0.2795(9) 0.4441(15) 0.4346(12) 0.109(4) Uiso 0.560(11) 1 d PD B 2
H22D H 0.2999 0.5012 0.4780 0.164 Uiso 0.560(11) 1 calc PR B 2
H22E H 0.2442 0.4751 0.3837 0.164 Uiso 0.560(11) 1 calc PR B 2
H22F H 0.3095 0.4130 0.4166 0.164 Uiso 0.560(11) 1 calc PR B 2
C23 C 0.2435(3) 0.0838(7) 0.2326(4) 0.053(2) Uani 1 1 d . . .
H23A H 0.2896 0.0797 0.2646 0.063 Uiso 1 1 calc R . .
H23B H 0.2273 0.0099 0.2121 0.063 Uiso 1 1 calc R . .
C24 C 0.1630(3) 0.1608(6) 0.0872(4) 0.0386(17) Uani 1 1 d . . .
C25 C 0.1439(3) 0.2380(6) 0.0173(4) 0.0375(16) Uani 1 1 d . . .
O3 O 0.1199(2) 0.0879(4) 0.0884(3) 0.0391(12) Uani 1 1 d . . .
C26 C 0.1892(4) 0.3165(7) 0.0201(5) 0.056(2) Uani 1 1 d . . .
H26 H 0.1767 0.3708 -0.0238 0.068 Uiso 1 1 calc R . .
C27 C 0.2514(3) 0.3156(9) 0.0855(5) 0.067(3) Uani 1 1 d . . .
C28 C 0.2669(3) 0.2382(9) 0.1511(5) 0.061(3) Uani 1 1 d . . .
H28 H 0.3084 0.2378 0.1967 0.074 Uiso 1 1 calc R . .
C29 C 0.2244(3) 0.1596(7) 0.1539(4) 0.0444(19) Uani 1 1 d . . .
C30 C 0.2951(6) 0.4088(13) 0.0796(9) 0.122(4) Uani 1 1 d U . .
C31 C 0.2643(6) 0.5195(16) 0.0566(10) 0.169(6) Uani 1 1 d U . .
H31A H 0.2538 0.5435 0.1028 0.253 Uiso 1 1 calc R . .
H31B H 0.2261 0.5149 0.0013 0.253 Uiso 1 1 calc R . .
H31C H 0.2931 0.5716 0.0508 0.253 Uiso 1 1 calc R . .
C32 C 0.3573(6) 0.4113(12) 0.1653(9) 0.159(5) Uani 1 1 d U . .
H32A H 0.3483 0.4232 0.2150 0.238 Uiso 1 1 calc R . .
H32B H 0.3837 0.4702 0.1624 0.238 Uiso 1 1 calc R . .
H32C H 0.3791 0.3419 0.1725 0.238 Uiso 1 1 calc R . .
C33 C 0.3031(6) 0.3962(14) -0.0025(9) 0.153(4) Uani 1 1 d U . .
H33A H 0.3235 0.3267 -0.0008 0.230 Uiso 1 1 calc R . .
H33B H 0.3290 0.4556 -0.0062 0.230 Uiso 1 1 calc R . .
H33C H 0.2621 0.3982 -0.0535 0.230 Uiso 1 1 calc R . .
C41 C 0.0199(6) -0.2040(9) 0.1459(9) 0.107(3) Uani 1 1 d U . .
H41A H -0.0186 -0.2322 0.0969 0.128 Uiso 1 1 calc R . .
H41B H 0.0240 -0.2380 0.2005 0.128 Uiso 1 1 calc R . .
C42 C 0.0771(6) -0.2332(10) 0.1315(8) 0.110(4) Uani 1 1 d U . .
H42A H 0.1130 -0.2538 0.1873 0.131 Uiso 1 1 calc R . .
H42B H 0.0673 -0.2945 0.0900 0.131 Uiso 1 1 calc R . .
O5 O 0.0160(3) -0.0950(6) 0.1510(4) 0.055(2) Uani 1 1 d . . .
O6 O 0.0913(3) -0.1358(5) 0.0959(3) 0.0562(15) Uani 1 1 d . . .

loop_
_atom_site_aniso_label
_atom_site_aniso_U_11
_atom_site_aniso_U_22
_atom_site_aniso_U_33
_atom_site_aniso_U_23
_atom_site_aniso_U_13
_atom_site_aniso_U_12
W1 0.03543(11) 0.03743(13) 0.02932(10) 0.0019(2) 0.01451(8) -0.0012(2)
O4 0.034(2) 0.037(8) 0.041(3) 0.000 0.020(2) 0.000
C1 0.036(3) 0.037(4) 0.032(3) 0.002(3) 0.016(3) -0.004(3)
O1 0.058(3) 0.050(4) 0.042(3) 0.001(3) 0.031(3) 0.004(3)
C2 0.041(3) 0.045(4) 0.027(3) -0.003(3) 0.019(3) -0.003(3)
C3 0.059(4) 0.062(6) 0.030(3) -0.001(4) 0.019(3) 0.018(4)
C4 0.070(5) 0.080(7) 0.049(4) 0.001(4) 0.043(4) 0.007(5)
C5 0.052(4) 0.071(6) 0.025(3) 0.003(4) 0.023(3) -0.002(4)
C6 0.040(3) 0.054(5) 0.032(3) -0.001(3) 0.019(3) -0.011(3)
C7 0.056(4) 0.036(4) 0.046(4) 0.004(3) 0.033(3) 0.004(3)
C8 0.100(6) 0.134(10) 0.068(5) 0.011(6) 0.062(5) 0.040(7)
C12 0.046(3) 0.060(5) 0.026(3) 0.011(3) 0.014(3) 0.003(4)
C13 0.039(3) 0.049(5) 0.026(3) 0.010(3) 0.006(3) 0.002(3)
O2 0.0415(19) 0.053(4) 0.035(2) 0.001(4) 0.0123(17) 0.003(4)
C14 0.043(4) 0.060(5) 0.029(3) 0.006(4) 0.013(3) -0.002(4)
C15 0.045(4) 0.087(7) 0.035(4) -0.001(4) 0.011(3) -0.025(4)
C16 0.069(5) 0.062(6) 0.026(3) -0.016(4) 0.015(3) -0.020(5)
C17 0.072(5) 0.100(8) 0.040(4) 0.005(5) 0.031(4) -0.001(6)
C18 0.045(4) 0.056(5) 0.022(3) 0.001(3) 0.009(3) -0.008(4)
C19 0.088(6) 0.130(10) 0.058(5) -0.028(6) 0.037(5) -0.050(7)
C23 0.028(3) 0.082(6) 0.044(4) -0.002(4) 0.013(3) 0.008(4)
C24 0.036(3) 0.051(5) 0.036(3) -0.008(3) 0.022(3) -0.010(3)
C25 0.045(3) 0.044(4) 0.028(3) -0.008(3) 0.020(3) -0.014(3)
O3 0.038(2) 0.048(3) 0.034(2) 0.000(2) 0.018(2) -0.003(2)
C26 0.072(5) 0.067(6) 0.035(4) -0.002(4) 0.028(4) -0.022(4)
C27 0.050(4) 0.118(9) 0.033(4) -0.014(5) 0.019(3) -0.043(5)
C28 0.041(4) 0.110(8) 0.032(4) -0.010(5) 0.016(3) -0.015(5)
C29 0.039(3) 0.060(5) 0.040(4) -0.011(4) 0.023(3) -0.008(4)
C30 0.113(6) 0.154(8) 0.111(6) -0.005(6) 0.061(5) -0.078(6)
C31 0.158(9) 0.149(12) 0.173(9) -0.009(10) 0.050(8) -0.094(10)
C32 0.131(8) 0.169(11) 0.168(10) 0.002(9) 0.060(8) -0.093(8)
C33 0.153(5) 0.163(6) 0.152(6) 0.006(4) 0.076(4) -0.023(4)
C41 0.156(8) 0.056(6) 0.114(6) 0.020(5) 0.066(6) -0.015(6)
C42 0.157(8) 0.046(6) 0.116(7) 0.011(5) 0.053(7) -0.001(6)
O5 0.048(3) 0.063(5) 0.041(3) 0.010(3) 0.009(3) -0.020(3)
O6 0.067(3) 0.044(4) 0.046(3) 0.002(3) 0.015(3) 0.012(3)

loop_
_atom_type_symbol
_atom_type_description
_atom_type_scat_dispersion_real
_atom_type_scat_dispersion_imag
_atom_type_scat_source
C C 0.0033 0.0016 'International Tables Vol C Tables 4.2.6.8 and 6.1.1.4'
H H 0.0000 0.0000 'International Tables Vol C Tables 4.2.6.8 and 6.1.1.4'
O O 0.0106 0.0060 'International Tables Vol C Tables 4.2.6.8 and 6.1.1.4'
W W -0.8490 6.8722 'International Tables Vol C Tables 4.2.6.8 and 6.1.1.4'

loop_
_geom_angle_atom_site_label_1
_geom_angle_atom_site_label_2
_geom_angle_atom_site_label_3
_geom_angle
_geom_angle_site_symmetry_1
_geom_angle_site_symmetry_3
O6 W1 O1 164.3(3) . .
O6 W1 O3 97.2(3) . .
O1 W1 O3 97.1(3) . .
O6 W1 O4 95.6(3) . .
O1 W1 O4 91.1(3) . .
O3 W1 O4 89.0(2) . .
O6 W1 O5 79.0(3) . .
O1 W1 O5 86.5(2) . .
O3 W1 O5 175.2(3) . .
O4 W1 O5 94.3(3) . .
O6 W1 O2 87.4(3) . .
O1 W1 O2 86.9(3) . .
O3 W1 O2 86.8(2) . .
O4 W1 O2 175.1(5) . .
O5 W1 O2 90.1(3) . .
W1 O4 W1 164.7(6) 2 .
C6 C1 O1 119.5(6) . .
C6 C1 C2 123.7(6) . .
O1 C1 C2 116.7(6) . .
C1 O1 W1 147.0(5) . .
C3 C2 C1 115.4(6) . .
C3 C2 C7 124.1(6) . .
C1 C2 C7 120.5(6) . .
C4 C3 C2 122.0(7) . .
C4 C3 H3 119.0 . .
C2 C3 H3 119.0 . .
C3 C4 C5 119.0(7) . .
C3 C4 C8 120.7(7) . .
C5 C4 C8 120.3(7) . .
C6 C5 C4 121.0(6) . .
C6 C5 H5 119.5 . .
C4 C5 H5 119.5 . .
C1 C6 C5 118.6(6) . .
C1 C6 C12 122.2(6) . .
C5 C6 C12 119.2(6) . .
C2 C7 C25 117.1(6) . 2
C2 C7 H7A 108.0 . .
C25 C7 H7A 108.0 2 .
C2 C7 H7B 108.0 . .
C25 C7 H7B 108.0 2 .
H7A C7 H7B 107.3 . .
C4 C8 C10 116.3(11) . .
C4 C8 C9B 109.9(11) . .
C10 C8 C9B 129.8(13) . .
C4 C8 C10B 112.0(11) . .
C10 C8 C10B 31.2(10) . .
C9B C8 C10B 112.5(11) . .
C4 C8 C9 109.8(10) . .
C10 C8 C9 109.9(10) . .
C9B C8 C9 32.2(9) . .
C10B C8 C9 84.0(11) . .
C4 C8 C11 100.7(9) . .
C10 C8 C11 116.1(11) . .
C9B C8 C11 71.4(10) . .
C10B C8 C11 142.0(13) . .
C9 C8 C11 103.0(9) . .
C4 C8 C11B 106.7(11) . .
C10 C8 C11B 80.6(11) . .
C9B C8 C11B 104.5(10) . .
C10B C8 C11B 110.9(11) . .
C9 C8 C11B 131.2(12) . .
C11 C8 C11B 38.1(9) . .
C8 C9 H9A 109.5 . .
C8 C9 H9B 109.5 . .
H9A C9 H9B 109.5 . .
C8 C9 H9C 109.5 . .
H9A C9 H9C 109.5 . .
H9B C9 H9C 109.5 . .
C8 C10 H10A 109.5 . .
C8 C10 H10B 109.5 . .
H10A C10 H10B 109.5 . .
C8 C10 H10C 109.5 . .
H10A C10 H10C 109.5 . .
H10B C10 H10C 109.5 . .
C8 C11 H11A 109.5 . .
C8 C11 H11B 109.5 . .
H11A C11 H11B 109.5 . .
C8 C11 H11C 109.5 . .
H11A C11 H11C 109.5 . .
H11B C11 H11C 109.5 . .
C8 C9B H9B1 109.5 . .
C8 C9B H9B2 109.5 . .
H9B1 C9B H9B2 109.5 . .
C8 C9B H9B3 109.5 . .
H9B1 C9B H9B3 109.5 . .
H9B2 C9B H9B3 109.5 . .
C8 C10B H10D 109.5 . .
C8 C10B H10E 109.5 . .
H10D C10B H10E 109.5 . .
C8 C10B H10F 109.5 . .
H10D C10B H10F 109.5 . .
H10E C10B H10F 109.5 . .
C8 C11B H11D 109.5 . .
C8 C11B H11E 109.5 . .
H11D C11B H11E 109.5 . .
C8 C11B H11F 109.5 . .
H11D C11B H11F 109.5 . .
H11E C11B H11F 109.5 . .
C18 C12 C6 114.5(6) . .
C18 C12 H12A 108.6 . .
C6 C12 H12A 108.6 . .
C18 C12 H12B 108.6 . .
C6 C12 H12B 108.6 . .
H12A C12 H12B 107.6 . .
O2 C13 C14 119.2(6) . .
O2 C13 C18 118.9(6) . .
C14 C13 C18 121.8(7) . .
C13 O2 W1 125.6(6) . .
C15 C14 C13 118.6(7) . .
C15 C14 C23 121.9(6) . .
C13 C14 C23 119.5(7) . .
C14 C15 C16 122.4(7) . .
C14 C15 H15 118.8 . .
C16 C15 H15 118.8 . .
C17 C16 C15 116.8(7) . .
C17 C16 C19 122.5(7) . .
C15 C16 C19 120.8(7) . .
C16 C17 C18 123.3(8) . .
C16 C17 H17 118.4 . .
C18 C17 H17 118.4 . .
C13 C18 C17 117.1(7) . .
C13 C18 C12 121.0(7) . .
C17 C18 C12 121.9(7) . .
C16 C19 C22 113.8(12) . .
C16 C19 C20 107.6(12) . .
C22 C19 C20 111.4(11) . .
C16 C19 C22B 112.8(9) . .
C22 C19 C22B 35.0(9) . .
C20 C19 C22B 136.0(14) . .
C16 C19 C21B 110.6(9) . .
C22 C19 C21B 129.3(14) . .
C20 C19 C21B 75.9(10) . .
C22B C19 C21B 104.6(10) . .
C16 C19 C20B 109.0(11) . .
C22 C19 C20B 77.9(11) . .
C20 C19 C20B 37.1(10) . .
C22B C19 C20B 110.4(10) . .
C21B C19 C20B 109.4(10) . .
C16 C19 C21 104.4(10) . .
C22 C19 C21 109.3(11) . .
C20 C19 C21 110.0(11) . .
C22B C19 C21 76.3(10) . .
C21B C19 C21 34.6(9) . .
C20B C19 C21 139.1(13) . .
C19 C20 H20A 109.5 . .
C19 C20 H20B 109.5 . .
H20A C20 H20B 109.5 . .
C19 C20 H20C 109.5 . .
H20A C20 H20C 109.5 . .
H20B C20 H20C 109.5 . .
C19 C21 H21A 109.5 . .
C19 C21 H21B 109.5 . .
H21A C21 H21B 109.5 . .
C19 C21 H21C 109.5 . .
H21A C21 H21C 109.5 . .
H21B C21 H21C 109.5 . .
C19 C22 H22A 109.5 . .
C19 C22 H22B 109.5 . .
H22A C22 H22B 109.5 . .
C19 C22 H22C 109.5 . .
H22A C22 H22C 109.5 . .
H22B C22 H22C 109.5 . .
C19 C20B H20D 109.5 . .
C19 C20B H20E 109.5 . .
H20D C20B H20E 109.5 . .
C19 C20B H20F 109.5 . .
H20D C20B H20F 109.5 . .
H20E C20B H20F 109.5 . .
C19 C21B H21D 109.5 . .
C19 C21B H21E 109.5 . .
H21D C21B H21E 109.5 . .
C19 C21B H21F 109.5 . .
H21D C21B H21F 109.5 . .
H21E C21B H21F 109.5 . .
C19 C22B H22D 109.5 . .
C19 C22B H22E 109.5 . .
H22D C22B H22E 109.5 . .
C19 C22B H22F 109.5 . .
H22D C22B H22F 109.5 . .
H22E C22B H22F 109.5 . .
C29 C23 C14 110.3(6) . .
C29 C23 H23A 109.6 . .
C14 C23 H23A 109.6 . .
C29 C23 H23B 109.6 . .
C14 C23 H23B 109.6 . .
H23A C23 H23B 108.1 . .
O3 C24 C29 120.0(6) . .
O3 C24 C25 119.0(5) . .
C29 C24 C25 120.9(6) . .
C24 C25 C26 117.7(6) . .
C24 C25 C7 120.5(6) . 2
C26 C25 C7 121.4(6) . 2
C24 O3 W1 166.1(4) . .
C27 C26 C25 122.3(7) . .
C27 C26 H26 118.9 . .
C25 C26 H26 118.9 . .
C28 C27 C26 116.9(7) . .
C28 C27 C30 127.1(8) . .
C26 C27 C30 115.9(9) . .
C27 C28 C29 124.0(7) . .
C27 C28 H28 118.0 . .
C29 C28 H28 118.0 . .
C24 C29 C28 118.0(7) . .
C24 C29 C23 120.9(6) . .
C28 C29 C23 120.7(6) . .
C33 C30 C31 95.8(12) . .
C33 C30 C32 114.4(12) . .
C31 C30 C32 112.1(12) . .
C33 C30 C27 110.4(11) . .
C31 C30 C27 114.2(10) . .
C32 C30 C27 109.5(10) . .
C30 C31 H31A 109.5 . .
C30 C31 H31B 109.5 . .
H31A C31 H31B 109.5 . .
C30 C31 H31C 109.5 . .
H31A C31 H31C 109.5 . .
H31B C31 H31C 109.5 . .
C30 C32 H32A 109.5 . .
C30 C32 H32B 109.5 . .
H32A C32 H32B 109.5 . .
C30 C32 H32C 109.5 . .
H32A C32 H32C 109.5 . .
H32B C32 H32C 109.5 . .
C30 C33 H33A 109.5 . .
C30 C33 H33B 109.5 . .
H33A C33 H33B 109.5 . .
C30 C33 H33C 109.5 . .
H33A C33 H33C 109.5 . .
H33B C33 H33C 109.5 . .
O5 C41 C42 109.6(10) . .
O5 C41 H41A 109.8 . .
C42 C41 H41A 109.8 . .
O5 C41 H41B 109.8 . .
C42 C41 H41B 109.8 . .
H41A C41 H41B 108.2 . .
O6 C42 C41 105.5(9) . .
O6 C42 H42A 110.6 . .
C41 C42 H42A 110.6 . .
O6 C42 H42B 110.6 . .
C41 C42 H42B 110.6 . .
H42A C42 H42B 108.8 . .
C41 O5 W1 121.3(8) . .
C42 O6 W1 119.7(6) . .

loop_
_geom_bond_atom_site_label_1
_geom_bond_atom_site_label_2
_geom_bond_distance
_geom_bond_site_symmetry_2
W1 O6 1.855(6) .
W1 O1 1.873(7) .
W1 O3 1.877(5) .
W1 O4 1.8953(14) .
W1 O5 1.899(7) .
W1 O2 1.943(4) .
O4 W1 1.8953(14) 2
C1 C6 1.369(9) .
C1 O1 1.376(9) .
C1 C2 1.416(9) .
C2 C3 1.400(9) .
C2 C7 1.510(9) .
C3 C4 1.393(10) .
C3 H3 0.9300 .
C4 C5 1.399(10) .
C4 C8 1.559(10) .
C5 C6 1.375(9) .
C5 H5 0.9300 .
C6 C12 1.509(9) .
C7 C25 1.525(9) 2
C7 H7A 0.9700 .
C7 H7B 0.9700 .
C8 C10 1.572(14) .
C8 C9B 1.585(15) .
C8 C10B 1.607(14) .
C8 C9 1.617(14) .
C8 C11 1.633(14) .
C8 C11B 1.634(15) .
C9 H9A 0.9600 .
C9 H9B 0.9600 .
C9 H9C 0.9600 .
C10 H10A 0.9600 .
C10 H10B 0.9600 .
C10 H10C 0.9600 .
C11 H11A 0.9600 .
C11 H11B 0.9600 .
C11 H11C 0.9600 .
C9B H9B1 0.9600 .
C9B H9B2 0.9600 .
C9B H9B3 0.9600 .
C10B H10D 0.9600 .
C10B H10E 0.9600 .
C10B H10F 0.9600 .
C11B H11D 0.9600 .
C11B H11E 0.9600 .
C11B H11F 0.9600 .
C12 C18 1.489(9) .
C12 H12A 0.9700 .
C12 H12B 0.9700 .
C13 O2 1.346(10) .
C13 C14 1.387(9) .
C13 C18 1.402(10) .
C14 C15 1.381(11) .
C14 C23 1.532(9) .
C15 C16 1.411(11) .
C15 H15 0.9300 .
C16 C17 1.382(11) .
C16 C19 1.560(12) .
C17 C18 1.403(12) .
C17 H17 0.9300 .
C19 C22 1.567(14) .
C19 C20 1.576(15) .
C19 C22B 1.586(14) .
C19 C21B 1.610(14) .
C19 C20B 1.610(14) .
C19 C21 1.635(15) .
C20 H20A 0.9600 .
C20 H20B 0.9600 .
C20 H20C 0.9600 .
C21 H21A 0.9600 .
C21 H21B 0.9600 .
C21 H21C 0.9600 .
C22 H22A 0.9600 .
C22 H22B 0.9600 .
C22 H22C 0.9600 .
C20B H20D 0.9600 .
C20B H20E 0.9600 .
C20B H20F 0.9600 .
C21B H21D 0.9600 .
C21B H21E 0.9600 .
C21B H21F 0.9600 .
C22B H22D 0.9600 .
C22B H22E 0.9600 .
C22B H22F 0.9600 .
C23 C29 1.501(10) .
C23 H23A 0.9700 .
C23 H23B 0.9700 .
C24 O3 1.349(8) .
C24 C29 1.371(8) .
C24 C25 1.405(9) .
C25 C26 1.410(9) .
C25 C7 1.525(9) 2
C26 C27 1.377(10) .
C26 H26 0.9300 .
C27 C28 1.364(12) .
C27 C30 1.556(13) .
C28 C29 1.392(11) .
C28 H28 0.9300 .
C30 C33 1.482(17) .
C30 C31 1.49(2) .
C30 C32 1.521(16) .
C31 H31A 0.9600 .
C31 H31B 0.9600 .
C31 H31C 0.9600 .
C32 H32A 0.9600 .
C32 H32B 0.9600 .
C32 H32C 0.9600 .
C33 H33A 0.9600 .
C33 H33B 0.9600 .
C33 H33C 0.9600 .
C41 O5 1.325(13) .
C41 C42 1.510(14) .
C41 H41A 0.9700 .
C41 H41B 0.9700 .
C42 O6 1.425(12) .
C42 H42A 0.9700 .
C42 H42B 0.9700 .

loop_
_platon_squeeze_void_nr
_platon_squeeze_void_average_x
_platon_squeeze_void_average_y
_platon_squeeze_void_average_z
_platon_squeeze_void_volume
_platon_squeeze_void_count_electrons
_platon_squeeze_void_content
1 0.500 0.087 0.053 748 82 ' '
2 0.000 0.587 0.136 748 82 ' '
